data_7001626
loop_
_publ_author_name
'Krummenacher, Ivo'
'Fern\'andez, Ignacio'
'R\"uegger, Heinz'
'Weigend, Florian'
'Breher, Frank'

_publ_section_title
;
 Neutral and cationic main group element cages of germanium(ii) with
 pyrazolyl ligands: solid state structures, DFT calculations and
 advanced solution NMR investigations
;
_journal_issue 27
_journal_name_full 'Dalton Transactions'
_journal_page_first 5335
_journal_page_last 5347
_journal_paper_doi 10.1039/b901711a
_journal_year 2009
_chemical_formula_moiety '2(C20 H16 F12 Ge2 N8), 3(C7 H8)'
_chemical_formula_sum 'C61 H56 F24 Ge4 N16'
_chemical_formula_weight 1759.58
_chemical_name_systematic
;
?
;
_space_group_IT_number 2
_symmetry_cell_setting triclinic
_symmetry_space_group_name_Hall '-P 1'
_symmetry_space_group_name_H-M 'P -1'
_atom_sites_solution_hydrogens geom
_atom_sites_solution_primary direct
_atom_sites_solution_secondary difmap
_audit_creation_method SHELXL-97
_cell_angle_alpha 73.454(2)
_cell_angle_beta 89.557(2)
_cell_angle_gamma 83.108(2)
_cell_formula_units_Z 1
_cell_length_a 9.0216(8)
_cell_length_b 10.9980(10)
_cell_length_c 18.9911(17)
_cell_measurement_reflns_used 15787
_cell_measurement_temperature 200(2)
_cell_measurement_theta_max 26.00
_cell_measurement_theta_min 2.24
_cell_volume 1792.5(3)
_computing_cell_refinement 'Bruker SMART'
_computing_data_collection 'Bruker SMART'
_computing_data_reduction 'Bruker SAINT'
_computing_molecular_graphics 'Bruker SHELXTL'
_computing_publication_material 'Bruker SHELXTL'
_computing_structure_refinement 'Bruker SHELXTL'
_computing_structure_solution 'Bruker SHELXTL'
_diffrn_ambient_temperature 200(2)
_diffrn_measured_fraction_theta_full 0.995
_diffrn_measured_fraction_theta_max 0.995
_diffrn_measurement_device_type 'Bruker Apex with CCD'
_diffrn_measurement_method 'phi and omega scans'
_diffrn_radiation_monochromator graphite
_diffrn_radiation_source 'fine-focus sealed tube'
_diffrn_radiation_type MoK\a
_diffrn_radiation_wavelength 0.71073
_diffrn_reflns_av_R_equivalents 0.0648
_diffrn_reflns_av_sigmaI/netI 0.1002
_diffrn_reflns_limit_h_max 11
_diffrn_reflns_limit_h_min -11
_diffrn_reflns_limit_k_max 13
_diffrn_reflns_limit_k_min -13
_diffrn_reflns_limit_l_max 23
_diffrn_reflns_limit_l_min -23
_diffrn_reflns_number 15787
_diffrn_reflns_theta_full 26.00
_diffrn_reflns_theta_max 26.00
_diffrn_reflns_theta_min 2.24
_exptl_absorpt_coefficient_mu 1.774
_exptl_absorpt_correction_T_max 0.7407
_exptl_absorpt_correction_T_min 0.5520
_exptl_absorpt_correction_type empirical
_exptl_absorpt_process_details 'Blessing 1995'
_exptl_crystal_colour colorless
_exptl_crystal_density_diffrn 1.630
_exptl_crystal_density_method 'not measured'
_exptl_crystal_description 'irregular shaped crystal'
_exptl_crystal_F_000 878
_exptl_crystal_size_max 0.38
_exptl_crystal_size_mid 0.20
_exptl_crystal_size_min 0.18
_refine_diff_density_max 0.617
_refine_diff_density_min -0.441
_refine_diff_density_rms 0.094
_refine_ls_extinction_method none
_refine_ls_goodness_of_fit_ref 0.943
_refine_ls_hydrogen_treatment constr
_refine_ls_matrix_type full
_refine_ls_number_parameters 576
_refine_ls_number_reflns 7031
_refine_ls_number_restraints 239
_refine_ls_restrained_S_all 0.936
_refine_ls_R_factor_all 0.0991
_refine_ls_R_factor_gt 0.0548
_refine_ls_shift/su_max 0.000
_refine_ls_shift/su_mean 0.000
_refine_ls_structure_factor_coef Fsqd
_refine_ls_weighting_details 'calc w=1/[\s^2^(Fo^2^)+(0.0530P)^2^+0.0000P] where P=(Fo^2^+2Fc^2^)/3'
_refine_ls_weighting_scheme calc
_refine_ls_wR_factor_gt 0.1120
_refine_ls_wR_factor_ref 0.1241
_reflns_number_gt 4471
_reflns_number_total 7031
_reflns_threshold_expression >2sigma(I)
_cod_data_source_file b901711a.txt
_cod_data_source_block Ge2MeCF3neutral
_cod_original_sg_symbol_Hall -P1
_cod_original_sg_symbol_H-M P-1
_cod_database_code 7001626

loop_
_symmetry_equiv_pos_as_xyz
'x, y, z'
'-x, -y, -z'

loop_
_atom_site_label
_atom_site_type_symbol
_atom_site_fract_x
_atom_site_fract_y
_atom_site_fract_z
_atom_site_U_iso_or_equiv
_atom_site_adp_type
_atom_site_occupancy
_atom_site_symmetry_multiplicity
_atom_site_calc_flag
_atom_site_refinement_flags
_atom_site_disorder_assembly
_atom_site_disorder_group
Ge1 Ge 0.53030(5) 0.54578(5) 0.23134(3) 0.02837(15) Uani 1 1 d . . .
N1 N 0.8110(4) 0.6102(4) 0.1382(2) 0.0281(9) Uani 1 1 d . . .
Ge2 Ge 0.94934(5) 0.60791(5) 0.22105(3) 0.03115(16) Uani 1 1 d . . .
N2 N 0.6626(4) 0.5984(3) 0.1410(2) 0.0269(9) Uani 1 1 d . . .
N3 N 0.8569(4) 0.4656(3) 0.2887(2) 0.0262(9) Uani 1 1 d . . .
N4 N 0.7108(4) 0.4423(3) 0.2962(2) 0.0262(9) Uani 1 1 d . . .
N5 N 0.8122(4) 0.7388(4) 0.2482(2) 0.0316(9) Uani 1 1 d . . .
N6 N 0.6695(4) 0.7220(4) 0.2675(2) 0.0354(10) Uani 1 1 d . . .
N7 N 0.5013(4) 0.3879(4) 0.2023(2) 0.0291(9) Uani 1 1 d . . .
N8 N 0.3545(4) 0.3705(4) 0.2090(2) 0.0277(9) Uani 1 1 d . . .
F10 F 1.0992(4) 0.5635(4) 0.0700(2) 0.0757(11) Uani 1 1 d . . .
C10 C 0.9992(6) 0.6654(6) 0.0425(3) 0.0500(15) Uani 1 1 d . . .
F11 F 1.0479(4) 0.7590(4) 0.0633(2) 0.0766(11) Uani 1 1 d . . .
C11 C 0.8456(5) 0.6430(5) 0.0665(3) 0.0330(12) Uani 1 1 d . . .
F12 F 1.0066(4) 0.6955(5) -0.0290(2) 0.1135(19) Uani 1 1 d . . .
C12 C 0.7208(5) 0.6523(5) 0.0238(3) 0.0382(13) Uani 1 1 d . . .
H12 H 0.7143 0.6733 -0.0283 0.046 Uiso 1 1 calc R . .
C13 C 0.6067(5) 0.6247(5) 0.0722(3) 0.0325(11) Uani 1 1 d . . .
C14 C 0.4469(5) 0.6227(5) 0.0555(3) 0.0409(13) Uani 1 1 d . . .
H14A H 0.4277 0.5342 0.0627 0.061 Uiso 1 1 calc R . .
H14B H 0.4227 0.6724 0.0045 0.061 Uiso 1 1 calc R . .
H14C H 0.3848 0.6600 0.0885 0.061 Uiso 1 1 calc R . .
F20 F 0.5810(4) 0.2360(4) 0.45580(17) 0.0733(11) Uani 1 1 d . . .
C20 C 0.5702(6) 0.2853(6) 0.3827(3) 0.0473(14) Uani 1 1 d . . .
F21 F 0.4514(3) 0.3740(3) 0.36967(19) 0.0656(10) Uani 1 1 d . . .
C21 C 0.7091(5) 0.3408(5) 0.3539(3) 0.0338(12) Uani 1 1 d . . .
F22 F 0.5386(4) 0.1917(4) 0.3557(2) 0.0741(11) Uani 1 1 d . . .
C22 C 0.8488(5) 0.2957(5) 0.3835(3) 0.0377(12) Uani 1 1 d . . .
H22 H 0.8761 0.2242 0.4249 0.045 Uiso 1 1 calc R . .
C23 C 0.9413(5) 0.3745(5) 0.3412(3) 0.0308(11) Uani 1 1 d . . .
C24 C 1.1065(5) 0.3728(5) 0.3501(3) 0.0430(14) Uani 1 1 d . . .
H24A H 1.1571 0.3481 0.3095 0.065 Uiso 1 1 calc R . .
H24B H 1.1419 0.3110 0.3968 0.065 Uiso 1 1 calc R . .
H24C H 1.1285 0.4580 0.3498 0.065 Uiso 1 1 calc R . .
C30 C 0.4635(7) 0.8390(6) 0.3117(4) 0.0594(17) Uani 1 1 d . . .
C31 C 0.6164(5) 0.8243(5) 0.2873(3) 0.0364(12) Uani 1 1 d . . .
C32 C 0.7218(6) 0.9080(5) 0.2811(3) 0.0455(14) Uani 1 1 d . . .
H32 H 0.7099 0.9882 0.2913 0.055 Uiso 1 1 calc R . .
C33 C 0.8463(6) 0.8507(5) 0.2570(3) 0.0392(13) Uani 1 1 d . . .
C34 C 0.9960(6) 0.8947(6) 0.2393(4) 0.069(2) Uani 1 1 d . . .
H34A H 1.0732 0.8315 0.2696 0.103 Uiso 1 1 calc R . .
H34B H 0.9981 0.9770 0.2495 0.103 Uiso 1 1 calc R . .
H34C H 1.0151 0.9046 0.1872 0.103 Uiso 1 1 calc R . .
F40 F 0.0821(3) 0.3065(3) 0.1771(2) 0.0628(10) Uani 1 1 d . . .
C40 C 0.1968(6) 0.2146(5) 0.1951(3) 0.0380(13) Uani 1 1 d . . .
F41 F 0.1885(3) 0.1403(3) 0.15153(18) 0.0600(9) Uani 1 1 d . . .
C41 C 0.3432(5) 0.2657(4) 0.1896(3) 0.0302(11) Uani 1 1 d . . .
F42 F 0.1712(3) 0.1436(3) 0.26306(18) 0.0603(9) Uani 1 1 d . . .
C42 C 0.4793(5) 0.2127(5) 0.1710(3) 0.0362(12) Uani 1 1 d . . .
H42 H 0.4993 0.1373 0.1558 0.043 Uiso 1 1 calc R . .
C43 C 0.5795(5) 0.2928(5) 0.1793(3) 0.0341(12) Uani 1 1 d . . .
C44 C 0.7440(5) 0.2837(5) 0.1673(3) 0.0489(15) Uani 1 1 d . . .
H44A H 0.7662 0.3585 0.1281 0.073 Uiso 1 1 calc R . .
H44B H 0.7767 0.2059 0.1532 0.073 Uiso 1 1 calc R . .
H44C H 0.7968 0.2808 0.2128 0.073 Uiso 1 1 calc R . .
F30 F 0.4367(4) 0.9293(5) 0.3437(3) 0.1170(18) Uani 1 1 d . . .
F31 F 0.4222(5) 0.7345(4) 0.3562(3) 0.1128(17) Uani 1 1 d . . .
F32 F 0.3628(4) 0.8696(5) 0.2572(3) 0.1157(18) Uani 1 1 d . . .
C70 C 0.880(2) 1.003(3) 0.5516(13) 0.059(4) Uani 0.50 1 d PDU A -1
H70 H 0.8100 1.0129 0.5878 0.071 Uiso 0.50 1 calc PR A -1
C75 C 1.019(2) 1.040(3) 0.5522(13) 0.053(4) Uani 0.50 1 d PDU A -1
H75 H 1.0442 1.0739 0.5906 0.063 Uiso 0.50 1 calc PR A -1
C74 C 1.124(2) 1.031(3) 0.5010(14) 0.050(4) Uani 0.50 1 d PDU A -1
H74 H 1.2210 1.0555 0.5032 0.060 Uiso 0.50 1 calc PR A -1
C71 C 0.845(3) 0.952(4) 0.4972(16) 0.064(4) Uani 0.50 1 d PDU A -1
C72 C 0.944(2) 0.941(3) 0.4439(15) 0.061(4) Uani 0.50 1 d PDU A -1
H72 H 0.9190 0.9059 0.4060 0.073 Uiso 0.50 1 calc PR A -1
C73 C 1.080(2) 0.983(3) 0.4465(13) 0.049(4) Uani 0.50 1 d PDU A -1
H73 H 1.1470 0.9789 0.4084 0.059 Uiso 0.50 1 calc PR A -1
C76 C 0.7182(15) 0.9205(13) 0.4944(9) 0.099(5) Uani 0.50 1 d PDU A -1
H76A H 0.6746 0.9595 0.4448 0.148 Uiso 0.50 1 calc PR A -1
H76B H 0.6551 0.9500 0.5299 0.148 Uiso 0.50 1 calc PR A -1
H76C H 0.7246 0.8272 0.5061 0.148 Uiso 0.50 1 calc PR A -1
C6 C 1.1404(16) 0.5987(16) 0.4559(9) 0.106(5) Uani 0.50 1 d PDU B -1
H6 H 1.1941 0.6639 0.4272 0.127 Uiso 0.50 1 calc PR B -1
C9 C 0.9828(15) 0.4134(15) 0.5363(9) 0.089(5) Uani 0.50 1 d PDU B -1
H9 H 0.9286 0.3483 0.5647 0.107 Uiso 0.50 1 calc PR B -1
C7 C 1.214(3) 0.4936(17) 0.5059(10) 0.115(6) Uani 0.50 1 d PDU B -1
H7 H 1.3198 0.4855 0.5120 0.138 Uiso 0.50 1 calc PR B -1
C8 C 1.1351(15) 0.4000(17) 0.5471(9) 0.096(4) Uani 0.50 1 d PDU B -1
H8 H 1.1848 0.3273 0.5824 0.115 Uiso 0.50 1 calc PR B -1
C99 C 0.906(2) 0.5164(12) 0.4864(8) 0.087(4) Uani 0.50 1 d PDU B -1
C96 C 0.742(2) 0.5307(17) 0.4770(10) 0.123(7) Uani 0.50 1 d PDU B -1
H96A H 0.6993 0.6140 0.4820 0.184 Uiso 0.50 1 calc PR B -1
H96B H 0.7015 0.4626 0.5145 0.184 Uiso 0.50 1 calc PR B -1
H96C H 0.7160 0.5251 0.4281 0.184 Uiso 0.50 1 calc PR B -1
C97 C 0.9885(16) 0.6085(17) 0.4478(12) 0.102(5) Uani 0.50 1 d PDU B -1
H97 H 0.9382 0.6827 0.4139 0.123 Uiso 0.50 1 calc PR B -1
C4 C 0.4695(14) 0.9565(16) 0.0555(7) 0.086(5) Uani 0.50 1 d PDU C -1
H4 H 0.4013 0.9255 0.0928 0.103 Uiso 0.50 1 calc PR C -1
C3 C 0.6168(15) 0.9530(14) 0.0735(7) 0.089(4) Uani 0.50 1 d PDU C -1
H3 H 0.6508 0.9214 0.1233 0.106 Uiso 0.50 1 calc PR C -1
C5 C 0.4208(16) 1.0047(12) -0.0160(6) 0.073(3) Uani 0.50 1 d PDU C -1
C1 C 0.6662(14) 1.0466(14) -0.0517(8) 0.094(4) Uani 0.50 1 d PDU C -1
H1 H 0.7341 1.0786 -0.0889 0.112 Uiso 0.50 1 calc PR C -1
C2 C 0.715(2) 0.995(3) 0.0194(9) 0.108(6) Uani 0.50 1 d PDU C -1
H2 H 0.8180 0.9887 0.0315 0.129 Uiso 0.50 1 calc PR C -1
C88 C 0.5190(15) 1.0516(19) -0.0686(8) 0.085(4) Uani 0.50 1 d PDU C -1
H88 H 0.4842 1.0885 -0.1181 0.102 Uiso 0.50 1 calc PR C -1
C89 C 0.265(2) 1.007(3) -0.0358(10) 0.131(8) Uani 0.50 1 d PDU C -1
H89A H 0.2483 0.9229 -0.0402 0.197 Uiso 0.50 1 calc PR C -1
H89B H 0.2401 1.0719 -0.0828 0.197 Uiso 0.50 1 calc PR C -1
H89C H 0.2014 1.0274 0.0024 0.197 Uiso 0.50 1 calc PR C -1

loop_
_atom_site_aniso_label
_atom_site_aniso_U_11
_atom_site_aniso_U_22
_atom_site_aniso_U_33
_atom_site_aniso_U_23
_atom_site_aniso_U_13
_atom_site_aniso_U_12
Ge1 0.0168(3) 0.0296(3) 0.0400(3) -0.0109(2) 0.0032(2) -0.0060(2)
N1 0.021(2) 0.034(2) 0.030(2) -0.0080(18) 0.0024(17) -0.0090(17)
Ge2 0.0179(3) 0.0368(3) 0.0396(3) -0.0095(3) 0.0012(2) -0.0099(2)
N2 0.022(2) 0.028(2) 0.031(2) -0.0078(18) 0.0040(17) -0.0070(17)
N3 0.0179(19) 0.025(2) 0.034(2) -0.0040(18) -0.0005(17) -0.0064(16)
N4 0.0187(19) 0.027(2) 0.032(2) -0.0056(18) -0.0010(17) -0.0049(16)
N5 0.023(2) 0.032(2) 0.045(3) -0.017(2) 0.0009(18) -0.0086(18)
N6 0.021(2) 0.039(3) 0.049(3) -0.017(2) 0.0044(19) -0.0089(19)
N7 0.0149(19) 0.029(2) 0.047(3) -0.0147(19) 0.0051(18) -0.0089(17)
N8 0.021(2) 0.029(2) 0.034(2) -0.0070(18) 0.0011(17) -0.0106(17)
F10 0.0323(19) 0.086(3) 0.107(3) -0.027(2) 0.011(2) -0.0034(19)
C10 0.035(3) 0.072(4) 0.040(4) -0.005(3) 0.005(3) -0.024(3)
F11 0.048(2) 0.075(3) 0.106(3) -0.015(2) 0.015(2) -0.035(2)
C11 0.027(3) 0.036(3) 0.036(3) -0.010(2) 0.004(2) -0.007(2)
F12 0.052(2) 0.234(6) 0.045(2) -0.016(3) 0.0176(19) -0.043(3)
C12 0.034(3) 0.049(3) 0.032(3) -0.012(3) 0.000(2) -0.006(3)
C13 0.028(3) 0.032(3) 0.038(3) -0.010(2) -0.002(2) -0.006(2)
C14 0.028(3) 0.055(4) 0.038(3) -0.008(3) -0.003(2) -0.009(3)
F20 0.059(2) 0.101(3) 0.045(2) 0.009(2) 0.0050(18) -0.028(2)
C20 0.041(3) 0.049(4) 0.047(4) -0.005(3) 0.000(3) -0.012(3)
F21 0.0355(19) 0.081(3) 0.071(2) -0.003(2) 0.0122(17) -0.0165(18)
C21 0.026(3) 0.037(3) 0.038(3) -0.008(3) 0.008(2) -0.011(2)
F22 0.072(2) 0.073(3) 0.080(3) -0.013(2) 0.010(2) -0.044(2)
C22 0.039(3) 0.032(3) 0.037(3) -0.003(2) 0.000(2) -0.001(2)
C23 0.025(2) 0.037(3) 0.031(3) -0.012(2) 0.004(2) -0.001(2)
C24 0.029(3) 0.051(4) 0.045(3) -0.009(3) -0.009(2) 0.001(3)
C30 0.050(4) 0.045(4) 0.093(5) -0.035(4) 0.016(4) -0.005(3)
C31 0.034(3) 0.038(3) 0.040(3) -0.016(3) -0.001(2) -0.006(2)
C32 0.050(4) 0.032(3) 0.059(4) -0.018(3) -0.006(3) -0.009(3)
C33 0.039(3) 0.033(3) 0.049(3) -0.014(3) -0.003(3) -0.013(3)
C34 0.050(4) 0.059(4) 0.113(6) -0.038(4) 0.016(4) -0.038(3)
F40 0.0250(16) 0.059(2) 0.107(3) -0.025(2) -0.0072(18) -0.0097(16)
C40 0.034(3) 0.038(3) 0.045(3) -0.013(3) -0.001(3) -0.013(3)
F41 0.055(2) 0.068(2) 0.075(2) -0.039(2) 0.0089(18) -0.0333(18)
C41 0.025(3) 0.029(3) 0.036(3) -0.005(2) 0.000(2) -0.009(2)
F42 0.060(2) 0.063(2) 0.060(2) -0.0075(18) 0.0099(17) -0.0382(18)
C42 0.034(3) 0.032(3) 0.047(3) -0.018(3) 0.003(2) -0.008(2)
C43 0.026(3) 0.030(3) 0.046(3) -0.009(2) 0.004(2) -0.004(2)
C44 0.027(3) 0.052(4) 0.076(4) -0.030(3) 0.008(3) -0.006(3)
F30 0.069(3) 0.126(4) 0.202(5) -0.120(4) 0.044(3) -0.015(3)
F31 0.075(3) 0.087(3) 0.159(4) -0.012(3) 0.071(3) -0.005(3)
F32 0.031(2) 0.178(5) 0.141(4) -0.057(4) -0.007(3) 0.008(3)
C70 0.056(9) 0.044(10) 0.062(9) 0.005(7) 0.011(8) 0.001(8)
C75 0.066(10) 0.032(10) 0.058(8) -0.012(6) -0.013(8) 0.002(9)
C74 0.037(9) 0.039(10) 0.064(8) 0.003(6) -0.015(6) -0.014(7)
C71 0.044(8) 0.044(11) 0.093(9) 0.001(7) -0.013(7) -0.010(8)
C72 0.076(10) 0.048(11) 0.061(8) -0.014(7) -0.024(7) -0.015(8)
C73 0.052(9) 0.040(10) 0.044(7) 0.003(6) -0.008(7) 0.002(8)
C76 0.055(8) 0.057(9) 0.160(14) 0.014(9) -0.030(8) -0.018(7)
C6 0.168(12) 0.078(8) 0.093(10) -0.045(6) 0.034(11) -0.050(10)
C9 0.155(11) 0.071(9) 0.049(9) -0.033(6) 0.017(10) -0.004(9)
C7 0.160(13) 0.112(12) 0.098(13) -0.061(9) -0.009(12) -0.036(11)
C8 0.160(11) 0.075(9) 0.060(9) -0.037(6) -0.013(10) 0.002(10)
C99 0.127(10) 0.075(9) 0.069(9) -0.036(6) 0.012(9) -0.008(8)
C96 0.122(10) 0.159(18) 0.116(15) -0.097(13) 0.016(11) 0.003(9)
C97 0.167(12) 0.063(8) 0.085(11) -0.034(7) 0.025(12) -0.016(10)
C4 0.120(9) 0.049(10) 0.084(7) -0.015(9) 0.005(7) 0.001(10)
C3 0.132(10) 0.057(9) 0.082(7) -0.038(7) -0.024(7) 0.014(9)
C5 0.090(7) 0.042(7) 0.095(7) -0.033(7) -0.008(6) -0.002(7)
C1 0.120(9) 0.059(9) 0.116(8) -0.042(8) 0.034(9) -0.030(9)
C2 0.113(10) 0.067(13) 0.148(10) -0.037(11) -0.011(9) -0.014(12)
C88 0.131(9) 0.058(11) 0.078(7) -0.041(8) 0.009(7) -0.011(10)
C89 0.092(9) 0.068(15) 0.241(19) -0.061(17) -0.045(10) 0.011(11)

loop_
_atom_type_symbol
_atom_type_description
_atom_type_scat_dispersion_real
_atom_type_scat_dispersion_imag
_atom_type_scat_source
C C 0.0033 0.0016 'International Tables Vol C Tables 4.2.6.8 and 6.1.1.4'
H H 0.0000 0.0000 'International Tables Vol C Tables 4.2.6.8 and 6.1.1.4'
N N 0.0061 0.0033 'International Tables Vol C Tables 4.2.6.8 and 6.1.1.4'
F F 0.0171 0.0103 'International Tables Vol C Tables 4.2.6.8 and 6.1.1.4'
Ge Ge 0.1547 1.8001 'International Tables Vol C Tables 4.2.6.8 and 6.1.1.4'

loop_
_geom_angle_atom_site_label_1
_geom_angle_atom_site_label_2
_geom_angle_atom_site_label_3
_geom_angle
_geom_angle_site_symmetry_1
_geom_angle_site_symmetry_3
_geom_angle_publ_flag
N7 Ge1 N4 88.21(15) . . ?
N7 Ge1 N2 88.40(14) . . ?
N4 Ge1 N2 91.73(14) . . ?
C11 N1 N2 106.8(4) . . ?
C11 N1 Ge2 124.8(3) . . ?
N2 N1 Ge2 127.8(3) . . ?
N5 Ge2 N3 92.76(15) . . ?
N5 Ge2 N1 91.19(15) . . ?
N3 Ge2 N1 91.16(14) . . ?
C13 N2 N1 109.0(4) . . ?
C13 N2 Ge1 121.5(3) . . ?
N1 N2 Ge1 129.4(3) . . ?
C23 N3 N4 108.6(4) . . ?
C23 N3 Ge2 120.4(3) . . ?
N4 N3 Ge2 130.9(3) . . ?
C21 N4 N3 106.1(4) . . ?
C21 N4 Ge1 127.1(3) . . ?
N3 N4 Ge1 126.9(3) . . ?
N6 N5 C33 110.4(4) . . ?
N6 N5 Ge2 122.6(3) . . ?
C33 N5 Ge2 126.7(3) . . ?
C31 N6 N5 105.4(4) . . ?
N8 N7 C43 110.4(4) . . ?
N8 N7 Ge1 108.4(3) . . ?
C43 N7 Ge1 141.1(3) . . ?
C41 N8 N7 105.4(4) . . ?
F12 C10 F11 107.0(5) . . ?
F12 C10 F10 107.4(5) . . ?
F11 C10 F10 105.4(5) . . ?
F12 C10 C11 111.1(5) . . ?
F11 C10 C11 112.9(5) . . ?
F10 C10 C11 112.7(5) . . ?
N1 C11 C12 110.0(4) . . ?
N1 C11 C10 121.7(4) . . ?
C12 C11 C10 128.2(5) . . ?
C11 C12 C13 105.5(4) . . ?
C11 C12 H12 127.3 . . ?
C13 C12 H12 127.3 . . ?
N2 C13 C12 108.7(4) . . ?
N2 C13 C14 122.9(4) . . ?
C12 C13 C14 128.4(5) . . ?
C13 C14 H14A 109.5 . . ?
C13 C14 H14B 109.5 . . ?
H14A C14 H14B 109.5 . . ?
C13 C14 H14C 109.5 . . ?
H14A C14 H14C 109.5 . . ?
H14B C14 H14C 109.5 . . ?
F22 C20 F21 107.6(5) . . ?
F22 C20 F20 106.5(5) . . ?
F21 C20 F20 105.7(5) . . ?
F22 C20 C21 114.1(5) . . ?
F21 C20 C21 111.7(5) . . ?
F20 C20 C21 110.6(4) . . ?
N4 C21 C22 111.4(4) . . ?
N4 C21 C20 123.6(4) . . ?
C22 C21 C20 124.9(5) . . ?
C21 C22 C23 105.7(4) . . ?
C21 C22 H22 127.2 . . ?
C23 C22 H22 127.2 . . ?
N3 C23 C22 108.2(4) . . ?
N3 C23 C24 122.8(4) . . ?
C22 C23 C24 128.9(5) . . ?
C23 C24 H24A 109.5 . . ?
C23 C24 H24B 109.5 . . ?
H24A C24 H24B 109.5 . . ?
C23 C24 H24C 109.5 . . ?
H24A C24 H24C 109.5 . . ?
H24B C24 H24C 109.5 . . ?
F30 C30 F31 107.5(6) . . ?
F30 C30 F32 104.4(6) . . ?
F31 C30 F32 103.1(5) . . ?
F30 C30 C31 113.6(5) . . ?
F31 C30 C31 114.1(5) . . ?
F32 C30 C31 113.1(6) . . ?
N6 C31 C32 111.7(5) . . ?
N6 C31 C30 120.7(5) . . ?
C32 C31 C30 127.7(5) . . ?
C33 C32 C31 105.1(5) . . ?
C33 C32 H32 127.4 . . ?
C31 C32 H32 127.4 . . ?
N5 C33 C32 107.4(4) . . ?
N5 C33 C34 122.1(5) . . ?
C32 C33 C34 130.4(5) . . ?
C33 C34 H34A 109.5 . . ?
C33 C34 H34B 109.5 . . ?
H34A C34 H34B 109.5 . . ?
C33 C34 H34C 109.5 . . ?
H34A C34 H34C 109.5 . . ?
H34B C34 H34C 109.5 . . ?
F41 C40 F40 107.3(4) . . ?
F41 C40 F42 106.3(4) . . ?
F40 C40 F42 105.8(4) . . ?
F41 C40 C41 111.5(4) . . ?
F40 C40 C41 112.7(4) . . ?
F42 C40 C41 112.9(4) . . ?
N8 C41 C42 112.1(4) . . ?
N8 C41 C40 119.3(4) . . ?
C42 C41 C40 128.4(4) . . ?
C43 C42 C41 104.9(4) . . ?
C43 C42 H42 127.5 . . ?
C41 C42 H42 127.5 . . ?
N7 C43 C42 107.1(4) . . ?
N7 C43 C44 123.7(4) . . ?
C42 C43 C44 129.2(5) . . ?
C43 C44 H44A 109.5 . . ?
C43 C44 H44B 109.5 . . ?
H44A C44 H44B 109.5 . . ?
C43 C44 H44C 109.5 . . ?
H44A C44 H44C 109.5 . . ?
H44B C44 H44C 109.5 . . ?
C75 C70 C71 117.8(13) . . ?
C75 C70 H70 121.1 . . ?
C71 C70 H70 121.1 . . ?
C70 C75 C74 124.2(11) . . ?
C70 C75 H75 117.9 . . ?
C74 C75 H75 117.9 . . ?
C73 C74 C75 115.0(11) . . ?
C73 C74 H74 122.5 . . ?
C75 C74 H74 122.5 . . ?
C76 C71 C72 119.7(9) . . ?
C76 C71 C70 119.1(9) . . ?
C72 C71 C70 121.1(15) . . ?
C73 C72 C71 118.1(13) . . ?
C73 C72 H72 120.9 . . ?
C71 C72 H72 120.9 . . ?
C72 C73 C74 123.8(11) . . ?
C72 C73 H73 118.1 . . ?
C74 C73 H73 118.1 . . ?
C97 C6 C7 119.2(16) . . ?
C97 C6 H6 120.4 . . ?
C7 C6 H6 120.4 . . ?
C99 C9 C8 122.9(14) . . ?
C99 C9 H9 118.6 . . ?
C8 C9 H9 118.6 . . ?
C6 C7 C8 120(2) . . ?
C6 C7 H7 120.1 . . ?
C8 C7 H7 120.1 . . ?
C9 C8 C7 118.8(16) . . ?
C9 C8 H8 120.6 . . ?
C7 C8 H8 120.6 . . ?
C97 C99 C9 116.4(16) . . ?
C97 C99 C96 121.5(10) . . ?
C9 C99 C96 122.1(10) . . ?
C99 C97 C6 122.9(14) . . ?
C99 C97 H97 118.5 . . ?
C6 C97 H97 118.5 . . ?
C5 C4 C3 119.8(8) . . ?
C5 C4 H4 120.1 . . ?
C3 C4 H4 120.1 . . ?
C2 C3 C4 119.7(8) . . ?
C2 C3 H3 120.2 . . ?
C4 C3 H3 120.2 . . ?
C88 C5 C4 119.5(11) . . ?
C88 C5 C89 120.2(8) . . ?
C4 C5 C89 120.2(8) . . ?
C2 C1 C88 119.0(10) . . ?
C2 C1 H1 120.5 . . ?
C88 C1 H1 120.5 . . ?
C1 C2 C3 120.7(12) . . ?
C1 C2 H2 119.7 . . ?
C3 C2 H2 119.7 . . ?
C1 C88 C5 121.1(11) . . ?
C1 C88 H88 119.4 . . ?
C5 C88 H88 119.4 . . ?

loop_
_geom_bond_atom_site_label_1
_geom_bond_atom_site_label_2
_geom_bond_distance
_geom_bond_site_symmetry_2
_geom_bond_publ_flag
Ge1 N7 2.011(4) . ?
Ge1 N4 2.062(4) . ?
Ge1 N2 2.066(4) . ?
N1 C11 1.350(6) . ?
N1 N2 1.360(5) . ?
N1 Ge2 2.008(4) . ?
Ge2 N5 1.964(4) . ?
Ge2 N3 1.987(3) . ?
N2 C13 1.344(6) . ?
N3 C23 1.356(6) . ?
N3 N4 1.372(5) . ?
N4 C21 1.325(6) . ?
N5 N6 1.355(5) . ?
N5 C33 1.359(6) . ?
N6 C31 1.322(6) . ?
N7 N8 1.360(5) . ?
N7 C43 1.363(6) . ?
N8 C41 1.320(6) . ?
F10 C10 1.332(7) . ?
C10 F12 1.307(6) . ?
C10 F11 1.324(7) . ?
C10 C11 1.482(7) . ?
C11 C12 1.370(6) . ?
C12 C13 1.378(6) . ?
C12 H12 0.9500 . ?
C13 C14 1.483(6) . ?
C14 H14A 0.9800 . ?
C14 H14B 0.9800 . ?
C14 H14C 0.9800 . ?
F20 C20 1.338(6) . ?
C20 F22 1.333(6) . ?
C20 F21 1.334(6) . ?
C20 C21 1.492(7) . ?
C21 C22 1.361(6) . ?
C22 C23 1.364(6) . ?
C22 H22 0.9500 . ?
C23 C24 1.498(6) . ?
C24 H24A 0.9800 . ?
C24 H24B 0.9800 . ?
C24 H24C 0.9800 . ?
C30 F30 1.302(6) . ?
C30 F31 1.312(7) . ?
C30 F32 1.325(7) . ?
C30 C31 1.457(7) . ?
C31 C32 1.383(7) . ?
C32 C33 1.361(7) . ?
C32 H32 0.9500 . ?
C33 C34 1.493(7) . ?
C34 H34A 0.9800 . ?
C34 H34B 0.9800 . ?
C34 H34C 0.9800 . ?
F40 C40 1.329(6) . ?
C40 F41 1.327(6) . ?
C40 F42 1.340(6) . ?
C40 C41 1.488(6) . ?
C41 C42 1.383(6) . ?
C42 C43 1.375(6) . ?
C42 H42 0.9500 . ?
C43 C44 1.495(6) . ?
C44 H44A 0.9800 . ?
C44 H44B 0.9800 . ?
C44 H44C 0.9800 . ?
C70 C75 1.362(7) . ?
C70 C71 1.367(7) . ?
C70 H70 0.9500 . ?
C75 C74 1.371(7) . ?
C75 H75 0.9500 . ?
C74 C73 1.368(7) . ?
C74 H74 0.9500 . ?
C71 C76 1.24(2) . ?
C71 C72 1.365(7) . ?
C72 C73 1.364(7) . ?
C72 H72 0.9500 . ?
C73 H73 0.9500 . ?
C76 H76A 0.9800 . ?
C76 H76B 0.9800 . ?
C76 H76C 0.9800 . ?
C6 C97 1.368(9) . ?
C6 C7 1.372(9) . ?
C6 H6 0.9500 . ?
C9 C99 1.369(9) . ?
C9 C8 1.375(9) . ?
C9 H9 0.9500 . ?
C7 C8 1.375(10) . ?
C7 H7 0.9500 . ?
C8 H8 0.9500 . ?
C99 C97 1.367(9) . ?
C99 C96 1.48(3) . ?
C96 H96A 0.9800 . ?
C96 H96B 0.9800 . ?
C96 H96C 0.9800 . ?
C97 H97 0.9500 . ?
C4 C5 1.365(8) . ?
C4 C3 1.368(9) . ?
C4 H4 0.9500 . ?
C3 C2 1.366(9) . ?
C3 H3 0.9500 . ?
C5 C88 1.361(9) . ?
C5 C89 1.45(3) . ?
C1 C2 1.359(9) . ?
C1 C88 1.360(9) . ?
C1 H1 0.9500 . ?
C2 H2 0.9500 . ?
C88 H88 0.9500 . ?
C89 H89A 0.9800 . ?
C89 H89B 0.9800 . ?
C89 H89C 0.9800 . ?

loop_
_geom_torsion_atom_site_label_1
_geom_torsion_atom_site_label_2
_geom_torsion_atom_site_label_3
_geom_torsion_atom_site_label_4
_geom_torsion
_geom_torsion_site_symmetry_1
_geom_torsion_site_symmetry_2
_geom_torsion_site_symmetry_3
_geom_torsion_site_symmetry_4
_geom_torsion_publ_flag
C11 N1 Ge2 N5 118.2(4) . . . . ?
N2 N1 Ge2 N5 -51.4(4) . . . . ?
C11 N1 Ge2 N3 -149.0(4) . . . . ?
N2 N1 Ge2 N3 41.4(4) . . . . ?
C11 N1 N2 C13 -0.6(5) . . . . ?
Ge2 N1 N2 C13 170.5(3) . . . . ?
C11 N1 N2 Ge1 178.1(3) . . . . ?
Ge2 N1 N2 Ge1 -10.8(6) . . . . ?
N7 Ge1 N2 C13 64.0(4) . . . . ?
N4 Ge1 N2 C13 152.1(4) . . . . ?
N7 Ge1 N2 N1 -114.6(4) . . . . ?
N4 Ge1 N2 N1 -26.4(4) . . . . ?
N5 Ge2 N3 C23 -123.6(4) . . . . ?
N1 Ge2 N3 C23 145.1(4) . . . . ?
N5 Ge2 N3 N4 52.3(4) . . . . ?
N1 Ge2 N3 N4 -39.0(4) . . . . ?
C23 N3 N4 C21 1.9(5) . . . . ?
Ge2 N3 N4 C21 -174.4(3) . . . . ?
C23 N3 N4 Ge1 -178.8(3) . . . . ?
Ge2 N3 N4 Ge1 4.9(5) . . . . ?
N7 Ge1 N4 C21 -63.2(4) . . . . ?
N2 Ge1 N4 C21 -151.5(4) . . . . ?
N7 Ge1 N4 N3 117.6(3) . . . . ?
N2 Ge1 N4 N3 29.3(3) . . . . ?
N3 Ge2 N5 N6 -32.2(4) . . . . ?
N1 Ge2 N5 N6 59.0(4) . . . . ?
N3 Ge2 N5 C33 141.6(4) . . . . ?
N1 Ge2 N5 C33 -127.2(4) . . . . ?
C33 N5 N6 C31 0.6(5) . . . . ?
Ge2 N5 N6 C31 175.3(3) . . . . ?
N4 Ge1 N7 N8 132.2(3) . . . . ?
N2 Ge1 N7 N8 -136.0(3) . . . . ?
N4 Ge1 N7 C43 -46.8(5) . . . . ?
N2 Ge1 N7 C43 45.0(5) . . . . ?
C43 N7 N8 C41 -0.4(5) . . . . ?
Ge1 N7 N8 C41 -179.7(3) . . . . ?
N2 N1 C11 C12 0.1(5) . . . . ?
Ge2 N1 C11 C12 -171.3(3) . . . . ?
N2 N1 C11 C10 179.4(5) . . . . ?
Ge2 N1 C11 C10 7.9(7) . . . . ?
F12 C10 C11 N1 179.8(5) . . . . ?
F11 C10 C11 N1 -60.0(7) . . . . ?
F10 C10 C11 N1 59.3(7) . . . . ?
F12 C10 C11 C12 -1.1(9) . . . . ?
F11 C10 C11 C12 119.1(6) . . . . ?
F10 C10 C11 C12 -121.6(6) . . . . ?
N1 C11 C12 C13 0.4(6) . . . . ?
C10 C11 C12 C13 -178.8(5) . . . . ?
N1 N2 C13 C12 0.9(5) . . . . ?
Ge1 N2 C13 C12 -177.9(3) . . . . ?
N1 N2 C13 C14 -179.0(4) . . . . ?
Ge1 N2 C13 C14 2.2(6) . . . . ?
C11 C12 C13 N2 -0.8(6) . . . . ?
C11 C12 C13 C14 179.1(5) . . . . ?
N3 N4 C21 C22 -1.2(5) . . . . ?
Ge1 N4 C21 C22 179.5(3) . . . . ?
N3 N4 C21 C20 178.1(5) . . . . ?
Ge1 N4 C21 C20 -1.2(7) . . . . ?
F22 C20 C21 N4 93.0(6) . . . . ?
F21 C20 C21 N4 -29.4(7) . . . . ?
F20 C20 C21 N4 -146.9(5) . . . . ?
F22 C20 C21 C22 -87.8(7) . . . . ?
F21 C20 C21 C22 149.7(5) . . . . ?
F20 C20 C21 C22 32.3(8) . . . . ?
N4 C21 C22 C23 0.0(6) . . . . ?
C20 C21 C22 C23 -179.2(5) . . . . ?
N4 N3 C23 C22 -1.9(5) . . . . ?
Ge2 N3 C23 C22 174.8(3) . . . . ?
N4 N3 C23 C24 -178.6(4) . . . . ?
Ge2 N3 C23 C24 -1.8(6) . . . . ?
C21 C22 C23 N3 1.1(6) . . . . ?
C21 C22 C23 C24 177.6(5) . . . . ?
N5 N6 C31 C32 0.2(6) . . . . ?
N5 N6 C31 C30 180.0(5) . . . . ?
F30 C30 C31 N6 166.4(5) . . . . ?
F31 C30 C31 N6 42.7(8) . . . . ?
F32 C30 C31 N6 -74.7(7) . . . . ?
F30 C30 C31 C32 -13.9(10) . . . . ?
F31 C30 C31 C32 -137.5(6) . . . . ?
F32 C30 C31 C32 105.0(7) . . . . ?
N6 C31 C32 C33 -0.9(6) . . . . ?
C30 C31 C32 C33 179.3(6) . . . . ?
N6 N5 C33 C32 -1.2(6) . . . . ?
Ge2 N5 C33 C32 -175.6(3) . . . . ?
N6 N5 C33 C34 -179.4(5) . . . . ?
Ge2 N5 C33 C34 6.2(7) . . . . ?
C31 C32 C33 N5 1.3(6) . . . . ?
C31 C32 C33 C34 179.3(6) . . . . ?
N7 N8 C41 C42 0.6(5) . . . . ?
N7 N8 C41 C40 176.3(4) . . . . ?
F41 C40 C41 N8 158.1(4) . . . . ?
F40 C40 C41 N8 37.3(6) . . . . ?
F42 C40 C41 N8 -82.4(6) . . . . ?
F41 C40 C41 C42 -27.0(7) . . . . ?
F40 C40 C41 C42 -147.8(5) . . . . ?
F42 C40 C41 C42 92.6(6) . . . . ?
N8 C41 C42 C43 -0.5(6) . . . . ?
C40 C41 C42 C43 -175.8(5) . . . . ?
N8 N7 C43 C42 0.1(5) . . . . ?
Ge1 N7 C43 C42 179.0(4) . . . . ?
N8 N7 C43 C44 -179.5(5) . . . . ?
Ge1 N7 C43 C44 -0.5(9) . . . . ?
C41 C42 C43 N7 0.3(5) . . . . ?
C41 C42 C43 C44 179.8(5) . . . . ?
C71 C70 C75 C74 1.3(18) . . . . ?
C70 C75 C74 C73 1.2(19) . . . . ?
C75 C70 C71 C76 -178(2) . . . . ?
C75 C70 C71 C72 -2(3) . . . . ?
C76 C71 C72 C73 177(3) . . . . ?
C70 C71 C72 C73 0(3) . . . . ?
C71 C72 C73 C74 2(3) . . . . ?
C75 C74 C73 C72 -3(3) . . . . ?
C97 C6 C7 C8 -0.1(19) . . . . ?
C99 C9 C8 C7 0(3) . . . . ?
C6 C7 C8 C9 1(2) . . . . ?
C8 C9 C99 C97 -1(3) . . . . ?
C8 C9 C99 C96 -178.4(14) . . . . ?
C9 C99 C97 C6 2(3) . . . . ?
C96 C99 C97 C6 179.4(17) . . . . ?
C7 C6 C97 C99 -1(3) . . . . ?
C5 C4 C3 C2 -1(2) . . . . ?
C3 C4 C5 C88 -2(2) . . . . ?
C3 C4 C5 C89 179(2) . . . . ?
C88 C1 C2 C3 -2(4) . . . . ?
C4 C3 C2 C1 3(4) . . . . ?
C2 C1 C88 C5 -1(3) . . . . ?
C4 C5 C88 C1 3(3) . . . . ?
C89 C5 C88 C1 -178(2) . . . . ?
